data_7005947
loop_
_publ_author_name
'Chen, Weilin'
'Li, Yangguang'
'Wang, Yonghui'
'Wang, Enbo'
'Su, Zhongmin'

_publ_section_title
;
 Building block approach to nanostructures: step-by-step assembly of
 large lanthanide-containing polytungstoarsenate aggregates.
;
_journal_issue 38
_journal_name_full 'Dalton transactions (Cambridge, England : 2003)'
_journal_page_first 4293
_journal_page_last 4301
_journal_paper_doi 10.1039/b707150g
_journal_year 2007
_chemical_formula_sum 'C12 H130 As4 Ce4 K2 N4 Na10 O211 W44'
_chemical_formula_weight 12964.86
_chemical_name_systematic
;
?
;
_space_group_IT_number 14
_symmetry_cell_setting monoclinic
_symmetry_space_group_name_Hall '-P 2yn'
_symmetry_space_group_name_H-M 'P 1 21/n 1'
_atom_sites_solution_hydrogens geom
_atom_sites_solution_primary direct
_atom_sites_solution_secondary difmap
_audit_creation_method SHELXL-97
_cell_angle_alpha 90.00
_cell_angle_beta 111.0560(10)
_cell_angle_gamma 90.00
_cell_formula_units_Z 2
_cell_length_a 23.4483(15)
_cell_length_b 21.8764(13)
_cell_length_c 23.6930(14)
_cell_measurement_temperature 150(2)
_cell_volume 11342.2(12)
_computing_cell_refinement 'SMART (Bruker, 2001)'
_computing_data_collection 'SMART (Bruker, 2001)'
_computing_data_reduction 'SAINT (Bruker, 2001)'
_computing_structure_refinement 'SHELXL-97 (Sheldrick, 1997)'
_computing_structure_solution 'SHELXS-97 (Sheldrick, 1990)'
_diffrn_ambient_temperature 150(2)
_diffrn_measured_fraction_theta_full 0.999
_diffrn_measured_fraction_theta_max 0.999
_diffrn_measurement_device_type 'Bruker APEX area-detector diffractometer'
_diffrn_measurement_method '\f and \w scan'
_diffrn_radiation_monochromator graphite
_diffrn_radiation_source 'fine-focus sealed tube'
_diffrn_radiation_type MoK\a
_diffrn_radiation_wavelength 0.71073
_diffrn_reflns_av_R_equivalents 0.1208
_diffrn_reflns_av_sigmaI/netI 0.1422
_diffrn_reflns_limit_h_max 26
_diffrn_reflns_limit_h_min -27
_diffrn_reflns_limit_k_max 17
_diffrn_reflns_limit_k_min -26
_diffrn_reflns_limit_l_max 27
_diffrn_reflns_limit_l_min -28
_diffrn_reflns_number 57228
_diffrn_reflns_theta_full 25.00
_diffrn_reflns_theta_max 25.00
_diffrn_reflns_theta_min 1.32
_diffrn_standards_decay_% 0
_diffrn_standards_interval_time 0
_diffrn_standards_number 0
_exptl_absorpt_coefficient_mu 23.736
_exptl_absorpt_correction_T_max 0.0777
_exptl_absorpt_correction_T_min 0.0577
_exptl_absorpt_correction_type multi-scan
_exptl_absorpt_process_details
;
Higashi, T. (1995) A program for absorption correction.
RIGAKU corporation, Tokyo, Japan.
;
_exptl_crystal_colour yellow
_exptl_crystal_density_diffrn 3.796
_exptl_crystal_density_method 'not measured'
_exptl_crystal_description block
_exptl_crystal_F_000 11372
_exptl_crystal_size_max 0.28
_exptl_crystal_size_mid 0.26
_exptl_crystal_size_min 0.22
_refine_diff_density_max 4.440
_refine_diff_density_min -5.224
_refine_diff_density_rms 0.494
_refine_ls_extinction_coef 0.000136(11)
_refine_ls_extinction_expression Fc^*^=kFc[1+0.001xFc^2^\l^3^/sin(2\q)]^-1/4^
_refine_ls_extinction_method SHELXL
_refine_ls_goodness_of_fit_ref 1.108
_refine_ls_hydrogen_treatment mixed
_refine_ls_matrix_type full
_refine_ls_number_parameters 1267
_refine_ls_number_reflns 19929
_refine_ls_number_restraints 351
_refine_ls_restrained_S_all 1.100
_refine_ls_R_factor_all 0.1512
_refine_ls_R_factor_gt 0.0843
_refine_ls_shift/su_max 0.002
_refine_ls_shift/su_mean 0.000
_refine_ls_structure_factor_coef Fsqd
_refine_ls_weighting_details 'calc w=1/[\s^2^(Fo^2^)+(0.1100P)^2^+0.0000P] where P=(Fo^2^+2Fc^2^)/3'
_refine_ls_weighting_scheme calc
_refine_ls_wR_factor_gt 0.2039
_refine_ls_wR_factor_ref 0.2360
_reflns_number_gt 11791
_reflns_number_total 19929
_reflns_threshold_expression >2sigma(I)
_cod_data_source_file b707150g.txt
_cod_data_source_block w6a
_cod_depositor_comments
;
The following automatic conversions were performed:
'_symmetry_cell_setting' value 'Monoclinic' changed to 'monoclinic'
according to '/home/saulius/struct/CIF-dictionaries/cif_core.dic'
dictionary named 'cif_core.dic' version 2.4.1 from 2010-06-29.

Automatic conversion script
Id: cif_fix_enum 1527 2010-12-29 10:47:43Z saulius 
;
_cod_original_sg_symbol_H-M P2(1)/n
_cod_database_code 7005947

loop_
_symmetry_equiv_pos_as_xyz
'x, y, z'
'-x+1/2, y+1/2, -z+1/2'
'-x, -y, -z'
'x-1/2, -y-1/2, z-1/2'

loop_
_atom_site_label
_atom_site_type_symbol
_atom_site_fract_x
_atom_site_fract_y
_atom_site_fract_z
_atom_site_U_iso_or_equiv
_atom_site_adp_type
_atom_site_occupancy
_atom_site_symmetry_multiplicity
_atom_site_calc_flag
_atom_site_refinement_flags
_atom_site_disorder_assembly
_atom_site_disorder_group
W1 W 0.62454(7) 0.62263(7) 0.59151(6) 0.0259(3) Uani 1 1 d . . .
W2 W 0.18410(7) 0.38639(7) 0.49366(7) 0.0300(4) Uani 1 1 d . . .
W3 W 0.22445(7) 0.68129(7) 0.51788(7) 0.0308(4) Uani 1 1 d . . .
W4 W 0.10674(7) 0.52114(7) 0.40744(7) 0.0314(4) Uani 1 1 d . . .
W5 W 0.27672(7) 0.52486(7) 0.50326(6) 0.0253(3) Uani 1 1 d . . .
W6 W 0.18654(7) 0.55944(7) 0.60520(7) 0.0320(4) Uani 1 1 d . . .
W7 W 0.47300(7) 0.63937(7) 0.59462(7) 0.0288(4) Uani 1 1 d . . .
W8 W 0.25705(7) 0.28368(7) 0.43722(7) 0.0342(4) Uani 1 1 d . . .
W9 W 0.35672(7) 0.76010(7) 0.57371(8) 0.0363(4) Uani 1 1 d . . .
W10 W 0.47155(8) 0.73046(8) 0.72665(7) 0.0402(4) Uani 1 1 d . . .
W11 W 0.25787(8) 0.29489(8) 0.28160(7) 0.0377(4) Uani 1 1 d . . .
W12 W 0.21211(8) 0.65719(9) 0.72263(8) 0.0433(5) Uani 1 1 d . . .
W13 W 0.10341(8) 0.29114(8) 0.38151(8) 0.0380(4) Uani 1 1 d . . .
W14 W 0.24792(8) 0.78045(8) 0.63343(8) 0.0420(4) Uani 1 1 d . . .
W15 W 0.02576(7) 0.42656(8) 0.29349(8) 0.0387(4) Uani 1 1 d . . .
W16 W 0.43747(8) 0.61039(9) 0.79889(7) 0.0410(4) Uani 1 1 d . . .
W17 W 0.11702(7) 0.53589(8) 0.27033(7) 0.0352(4) Uani 1 1 d . . .
W18 W 0.35929(9) 0.74329(9) 0.78518(8) 0.0460(5) Uani 1 1 d . . .
W19 W 0.29434(8) 0.52620(8) 0.73902(7) 0.0389(4) Uani 1 1 d . . .
W20 W 0.19519(8) 0.42563(9) 0.20881(7) 0.0400(4) Uani 1 1 d . . .
W21 W 0.10387(8) 0.31373(9) 0.22731(8) 0.0443(5) Uani 1 1 d . . .
W22 W 0.49010(10) 0.57845(13) 0.45403(9) 0.0706(7) Uani 1 1 d . . .
Ce1 Ce 0.30708(10) 0.54997(10) 0.33991(9) 0.0296(5) Uani 1 1 d . . .
Ce2 Ce 0.42304(11) 0.48170(11) 0.66221(10) 0.0380(6) Uani 1 1 d D . .
As1 As 0.20079(16) 0.41853(16) 0.35580(15) 0.0245(8) Uani 1 1 d . . .
As2 As 0.33650(17) 0.63203(17) 0.65384(16) 0.0270(8) Uani 1 1 d . . .
O1 O 0.0548(12) 0.3719(12) 0.2432(11) 0.040(7) Uani 1 1 d U . .
O2 O 0.2314(10) 0.5262(11) 0.5657(9) 0.027(6) Uani 1 1 d . . .
O3 O 0.0306(11) 0.4939(11) 0.2453(11) 0.039(7) Uani 1 1 d . . .
O4 O 0.1860(10) 0.5395(9) 0.4433(9) 0.021(5) Uani 1 1 d U . .
O5 O 0.1865(12) 0.3741(11) 0.2876(10) 0.037(6) Uani 1 1 d . . .
O6 O 0.1083(11) 0.2769(12) 0.3062(11) 0.039(7) Uani 1 1 d . . .
O7 O 0.1834(10) 0.3608(10) 0.4003(9) 0.023(5) Uani 1 1 d . . .
O8 O 0.3613(12) 0.5754(14) 0.7903(11) 0.048(8) Uani 1 1 d . . .
O9 O 0.1321(11) 0.4785(11) 0.2153(10) 0.035(6) Uani 1 1 d U . .
O10 O 0.2714(10) 0.6089(11) 0.6752(10) 0.028(6) Uani 1 1 d U . .
O11 O 0.5984(12) 0.7207(11) 0.5775(11) 0.035(6) Uani 1 1 d . A .
O12 O 0.2000(12) 0.7525(12) 0.5511(11) 0.040(7) Uani 1 1 d U . .
O13 O 0.1284(11) 0.4576(10) 0.3340(10) 0.029(6) Uani 1 1 d . . .
O14 O 0.1835(9) 0.6348(9) 0.5594(10) 0.020(5) Uani 1 1 d . . .
O15 O 0.2080(11) 0.7277(11) 0.6640(13) 0.041(7) Uani 1 1 d . . .
O16 O 0.2375(13) 0.5862(13) 0.7648(12) 0.046(7) Uani 1 1 d U . .
O17 O 0.3006(10) 0.6979(11) 0.6131(10) 0.028(6) Uani 1 1 d U . .
O18 O 0.4456(11) 0.5634(11) 0.7451(11) 0.036(6) Uani 1 1 d U . .
O19 O 0.5056(11) 0.7323(11) 0.5815(11) 0.033(6) Uani 1 1 d U A .
O20 O 0.5579(11) 0.6270(10) 0.6221(10) 0.032(6) Uani 1 1 d . . .
O21 O 0.1144(12) 0.5276(12) 0.5701(11) 0.041(7) Uani 1 1 d U . .
O22 O 0.3449(10) 0.5111(10) 0.5631(8) 0.020(5) Uani 1 1 d U . .
O23 O 0.1773(13) 0.2669(13) 0.2396(11) 0.048(7) Uani 1 1 d . . .
O24 O 0.2862(13) 0.6968(14) 0.7693(12) 0.054(8) Uani 1 1 d . . .
O25 O 0.2726(11) 0.6125(11) 0.5159(11) 0.034(6) Uani 1 1 d . . .
O26 O 0.0916(10) 0.5669(11) 0.3357(10) 0.035(6) Uani 1 1 d . . .
O27 O 0.4283(13) 0.7776(12) 0.7694(13) 0.049(8) Uani 1 1 d . . .
O28 O 0.0910(12) 0.5983(12) 0.2229(10) 0.042(7) Uani 1 1 d . . .
O29 O 0.1230(13) 0.3672(12) 0.1760(11) 0.046(7) Uani 1 1 d U . .
O30 O 0.3898(12) 0.8085(11) 0.5355(11) 0.037(6) Uani 1 1 d . . .
O31 O 0.3816(11) 0.6726(12) 0.7210(11) 0.037(6) Uani 1 1 d U . .
O32 O -0.0499(12) 0.4129(13) 0.2637(12) 0.049(7) Uani 1 1 d U . .
O33 O 0.3230(10) 0.3404(11) 0.3284(10) 0.029(6) Uani 1 1 d U . .
O34 O 0.4536(12) 0.5705(13) 0.6163(13) 0.052(8) Uani 1 1 d . . .
O35 O 0.3377(12) 0.4967(13) 0.6986(11) 0.046(7) Uani 1 1 d . . .
O36 O 0.4162(12) 0.7672(13) 0.6532(10) 0.043(7) Uani 1 1 d . . .
O37 O 0.1886(11) 0.3900(11) 0.5662(10) 0.030(6) Uani 1 1 d U . .
O38 O 0.0496(12) 0.2673(12) 0.1769(12) 0.043(7) Uani 1 1 d U . .
O39 O 0.2509(11) 0.2695(12) 0.3540(11) 0.039(7) Uani 1 1 d . . .
O40 O 0.2540(10) 0.4679(10) 0.2637(12) 0.036(6) Uani 1 1 d . . .
O41 O 0.2883(14) 0.4682(13) 0.7868(11) 0.053(8) Uani 1 1 d . . .
O42 O 0.2882(11) 0.7319(11) 0.5053(11) 0.036(6) Uani 1 1 d U . .
O43 O 0.1710(12) 0.6875(12) 0.4455(11) 0.043(7) Uani 1 1 d U . .
O44 O 0.3115(12) 0.7842(12) 0.7085(11) 0.041(7) Uani 1 1 d U . .
O45 O 0.4022(12) 0.6840(12) 0.5732(11) 0.043(7) Uani 1 1 d . . .
O46 O 0.3045(11) 0.8128(12) 0.5952(11) 0.041(7) Uani 1 1 d . . .
O47 O 0.0724(12) 0.5648(12) 0.4454(11) 0.041(7) Uani 1 1 d U . .
O48 O 0.1251(11) 0.4446(11) 0.4574(10) 0.029(6) Uani 1 1 d U . .
O49 O 0.1568(13) 0.6155(13) 0.6560(13) 0.053(8) Uani 1 1 d . . .
O50 O 0.0539(15) 0.2366(14) 0.3872(14) 0.064(9) Uani 1 1 d U . .
O51 O 0.2443(10) 0.4412(12) 0.4905(11) 0.036(6) Uani 1 1 d . . .
O52 O 0.0520(12) 0.3587(12) 0.3527(11) 0.039(6) Uani 1 1 d U . .
O53 O 0.2427(11) 0.3517(12) 0.2161(12) 0.041(7) Uani 1 1 d . . .
O54 O 0.1633(14) 0.6872(14) 0.7565(12) 0.055(8) Uani 1 1 d U . .
O55 O 0.5000 0.5000 0.5000 0.038(9) Uani 1 2 d SU . .
O56 O 0.4841(17) 0.5826(15) 0.8675(15) 0.076(11) Uani 1 1 d . . .
O57 O 0.4880(12) 0.6756(10) 0.6764(10) 0.033(6) Uani 1 1 d . . .
O58 O 0.5311(16) 0.7790(13) 0.7434(14) 0.063(10) Uani 1 1 d . . .
O59 O 0.5722(11) 0.6088(13) 0.5158(11) 0.043(7) Uani 1 1 d . . .
O60 O 0.1945(12) 0.5538(12) 0.3079(12) 0.044(7) Uani 1 1 d . . .
O61 O 0.2160(12) 0.5096(12) 0.6745(12) 0.045(7) Uani 1 1 d . . .
O62 O 0.6528(11) 0.5492(11) 0.6168(11) 0.037(6) Uani 1 1 d U . .
O63 O 0.2911(14) 0.2335(13) 0.2631(13) 0.054(8) Uani 1 1 d U . .
O64 O 0.0313(11) 0.4767(11) 0.3586(11) 0.039(7) Uani 1 1 d . . .
O65 O 0.4622(11) 0.6241(11) 0.5190(11) 0.039(7) Uani 1 1 d . . .
O66 O 0.1229(11) 0.3243(12) 0.4630(11) 0.038(6) Uani 1 1 d U . .
O67 O 0.2103(15) 0.8439(15) 0.6362(13) 0.067(10) Uani 1 1 d . . .
O68 O 0.4958(12) 0.6716(12) 0.7943(11) 0.041(7) Uani 1 1 d . . .
O69 O 0.4050(14) 0.6831(16) 0.8340(12) 0.063(9) Uani 1 1 d . . .
O70 O 0.1945(13) 0.4456(14) 0.1410(10) 0.051(8) Uani 1 1 d . . .
O71 O 0.3015(13) 0.2259(11) 0.4719(12) 0.044(7) Uani 1 1 d . . .
O72 O 0.3536(14) 0.7952(16) 0.8360(13) 0.073(11) Uani 1 1 d . . .
O73 O 0.4117(12) 0.5669(12) 0.4099(10) 0.039(6) Uani 1 1 d U . .
O74 O 0.3012(11) 0.5310(11) 0.4406(11) 0.033(6) Uani 1 1 d U . .
O75 O 0.2478(12) 0.3242(11) 0.5048(10) 0.036(7) Uani 1 1 d . . .
O76 O 0.1804(11) 0.2443(10) 0.4203(11) 0.033(6) Uani 1 1 d . . .
O77 O 0.5312(14) 0.5518(14) 0.4068(13) 0.058(8) Uani 1 1 d U . .
O78 O 0.4841(18) 0.6628(18) 0.4232(17) 0.092(12) Uani 1 1 d U . .
O79 O 0.3112(11) 0.3469(11) 0.4344(10) 0.030(6) Uani 1 1 d U . .
O80 O 0.3740(15) 0.5280(15) 0.2853(14) 0.066(9) Uani 1 1 d U . .
O81 O 0.5396(18) 0.4832(18) 0.7144(16) 0.084(11) Uani 1 1 d U . .
O1W O 0.2637(19) 0.6123(18) 0.2455(17) 0.095(12) Uani 1 1 d U . .
O2W O 0.3566(18) 0.653(2) 0.3230(18) 0.113(15) Uani 1 1 d DU . .
O3W O 0.2841(15) 0.6503(14) 0.3904(13) 0.060(9) Uani 1 1 d . . .
O4W O 0.3511(16) 0.3892(15) 0.6148(15) 0.078(11) Uani 1 1 d . . .
O5W O 0.445(4) 0.389(3) 0.721(4) 0.12(3) Uani 0.50 1 d PDU . 1
O5AW O 0.443(3) 0.418(3) 0.750(2) 0.08(2) Uani 0.50 1 d PDU . 2
C1 C 0.5598(17) 0.7516(16) 0.5873(18) 0.046(11) Uani 1 1 d DU . .
C2 C 0.573(3) 0.8128(18) 0.618(3) 0.05(3) Uani 0.50 1 d PDU A 1
H2 H 0.5977 0.8019 0.6608 0.053 Uiso 0.50 1 calc PR A 1
C3 C 0.518(3) 0.843(3) 0.623(4) 0.05(2) Uani 0.50 1 d PDU A 1
H1A H 0.5297 0.8831 0.6433 0.045 Uiso 0.50 1 calc PR A 1
H1B H 0.5009 0.8177 0.6474 0.045 Uiso 0.50 1 calc PR A 1
H1C H 0.4869 0.8495 0.5830 0.045 Uiso 0.50 1 calc PR A 1
N1 N 0.615(3) 0.854(2) 0.600(3) 0.038(17) Uani 0.50 1 d PDU A 1
H3A H 0.6207 0.8893 0.6223 0.038 Uiso 0.50 1 calc PR A 1
H3B H 0.5978 0.8630 0.5603 0.038 Uiso 0.50 1 calc PR A 1
H3C H 0.6514 0.8352 0.6081 0.038 Uiso 0.50 1 calc PR A 1
C2A C 0.568(2) 0.8197(16) 0.593(3) 0.05(3) Uani 0.50 1 d PDU A 2
H2A H 0.5665 0.8317 0.5512 0.051 Uiso 0.50 1 calc PR A 2
C3A C 0.631(3) 0.840(4) 0.632(5) 0.08(4) Uani 0.50 1 d PDU A 2
H1A1 H 0.6347 0.8843 0.6293 0.080 Uiso 0.50 1 calc PR A 2
H1A2 H 0.6617 0.8201 0.6182 0.080 Uiso 0.50 1 calc PR A 2
H1A3 H 0.6390 0.8281 0.6739 0.080 Uiso 0.50 1 calc PR A 2
N1A N 0.517(2) 0.856(2) 0.600(3) 0.022(14) Uani 0.50 1 d PDU A 2
H3A1 H 0.5237 0.8964 0.5962 0.022 Uiso 0.50 1 calc PR A 2
H3A2 H 0.5157 0.8486 0.6373 0.022 Uiso 0.50 1 calc PR A 2
H3A3 H 0.4812 0.8445 0.5711 0.022 Uiso 0.50 1 calc PR A 2
C4 C 0.592(2) 0.5012(18) 0.7251(18) 0.044(11) Uani 1 1 d DU . .
C5 C 0.631(2) 0.551(2) 0.763(2) 0.05(2) Uani 0.50 1 d PDU . 1
H5 H 0.6676 0.5618 0.7527 0.052 Uiso 0.50 1 calc PR . 1
C6 C 0.646(5) 0.534(4) 0.828(2) 0.09(4) Uani 0.50 1 d PDU . 1
H6A H 0.6686 0.5668 0.8545 0.088 Uiso 0.50 1 calc PR . 1
H6B H 0.6700 0.4961 0.8375 0.088 Uiso 0.50 1 calc PR . 1
H6C H 0.6074 0.5269 0.8354 0.088 Uiso 0.50 1 calc PR . 1
N2 N 0.585(3) 0.602(2) 0.755(3) 0.044(18) Uani 0.50 1 d PDU . 1
H2B H 0.5731 0.6167 0.7165 0.044 Uiso 0.50 1 calc PR . 1
H2C H 0.6019 0.6328 0.7815 0.044 Uiso 0.50 1 calc PR . 1
H2D H 0.5515 0.5873 0.7617 0.044 Uiso 0.50 1 calc PR . 1
C5A C 0.583(3) 0.557(2) 0.759(3) 0.06(3) Uani 0.50 1 d PDU . 2
H5A H 0.5413 0.5751 0.7427 0.058 Uiso 0.50 1 calc PR . 2
C6A C 0.606(5) 0.542(4) 0.825(3) 0.09(4) Uani 0.50 1 d PDU . 2
H6A1 H 0.5994 0.5767 0.8475 0.090 Uiso 0.50 1 calc PR . 2
H6A2 H 0.6504 0.5331 0.8386 0.090 Uiso 0.50 1 calc PR . 2
H6A3 H 0.5850 0.5058 0.8319 0.090 Uiso 0.50 1 calc PR . 2
N2A N 0.634(3) 0.597(3) 0.754(3) 0.049(19) Uani 0.50 1 d PDU . 2
H2A1 H 0.6262 0.6078 0.7151 0.049 Uiso 0.50 1 calc PR . 2
H2A2 H 0.6704 0.5763 0.7685 0.049 Uiso 0.50 1 calc PR . 2
H2A3 H 0.6373 0.6314 0.7770 0.049 Uiso 0.50 1 calc PR . 2
K1 K 0.6519(5) 0.8115(5) 0.8220(4) 0.056(3) Uani 1 1 d . . .
Na1 Na -0.1015(14) 0.5090(14) 0.3089(13) 0.114(10) Uiso 0.92 1 d P . .
Na2 Na 0.0120(13) 0.4677(12) 0.4924(12) 0.095(8) Uiso 0.87 1 d P . .
Na3 Na 0.4434(17) 0.645(2) 0.2795(19) 0.117(14) Uiso 0.64 1 d PD . .
Na4 Na 0.053(2) 0.679(2) 0.4806(19) 0.141(15) Uiso 0.75 1 d P . .
Na5 Na 0.322(2) 0.645(2) 0.171(2) 0.123(16) Uiso 0.60 1 d P . .
Na6 Na 0.263(2) 0.361(2) 0.6809(19) 0.129(14) Uiso 0.71 1 d P . .
Na7 Na 0.313(3) 0.618(3) 0.890(2) 0.121(18) Uiso 0.51 1 d P . .
OW1 O 0.642(2) 0.695(2) 0.8434(19) 0.109(14) Uiso 1 1 d . . .
OW2 O -0.0313(19) 0.6012(19) 0.2894(18) 0.100(13) Uiso 1 1 d . . .
OW3 O 0.178(4) 0.419(3) 0.776(3) 0.14(3) Uiso 0.70 1 d P . .
OW4 O 0.358(3) 0.346(3) 0.784(3) 0.14(3) Uiso 0.70 1 d P . .
OW5 O 0.431(4) 0.771(4) 0.440(3) 0.12(3) Uiso 0.59 1 d P . .
OW6 O 0.229(6) 0.551(6) 0.082(5) 0.12(4) Uiso 0.39 1 d P . .
OW7 O 0.039(6) 0.521(6) 0.081(5) 0.09(4) Uiso 0.29 1 d P . .
OW8 O 0.161(4) 0.537(4) 0.824(4) 0.14(3) Uiso 0.56 1 d P . .
OW9 O 0.050(4) 0.768(4) 0.756(3) 0.14(3) Uiso 0.63 1 d P . .
OW10 O 0.058(4) 0.291(3) 0.537(3) 0.17(3) Uiso 0.76 1 d P . .
OW11 O 0.464(5) 0.669(5) 0.976(5) 0.12(4) Uiso 0.43 1 d P . .
OW12 O 0.279(4) 0.246(4) 0.619(4) 0.14(3) Uiso 0.58 1 d P . .
OW13 O 0.267(4) 0.465(4) 0.900(3) 0.13(3) Uiso 0.62 1 d P . .
OW14 O 0.672(6) 0.641(6) 0.963(6) 0.14(5) Uiso 0.37 1 d P . .
OW15 O 0.557(7) 0.391(7) 0.865(7) 0.08(5) Uiso 0.23 1 d P . .
OW16 O 0.082(2) 0.690(2) 0.823(2) 0.080(15) Uiso 0.73 1 d P . .
OW17 O 0.093(3) 0.781(3) 0.926(2) 0.083(17) Uiso 0.65 1 d P . .
OW18 O 0.069(4) 0.400(4) 0.587(3) 0.13(3) Uiso 0.63 1 d P . .
OW19 O -0.025(3) 0.366(3) 0.424(3) 0.08(2) Uiso 0.51 1 d P . .
OW21 O 0.305(4) 0.773(4) 0.386(3) 0.09(2) Uiso 0.49 1 d P . .
OW22 O -0.066(5) 0.575(5) 0.158(5) 0.13(4) Uiso 0.43 1 d P . .
OW23 O 0.399(6) 0.430(6) 0.876(6) 0.12(4) Uiso 0.36 1 d P . .

loop_
_atom_site_aniso_label
_atom_site_aniso_U_11
_atom_site_aniso_U_22
_atom_site_aniso_U_33
_atom_site_aniso_U_23
_atom_site_aniso_U_13
_atom_site_aniso_U_12
W1 0.0233(8) 0.0217(8) 0.0353(8) -0.0028(6) 0.0136(7) -0.0009(6)
W2 0.0316(9) 0.0273(9) 0.0385(8) 0.0009(7) 0.0218(7) -0.0019(7)
W3 0.0314(9) 0.0260(9) 0.0401(9) -0.0013(7) 0.0189(7) 0.0051(7)
W4 0.0257(9) 0.0318(9) 0.0393(9) -0.0020(7) 0.0149(7) 0.0018(7)
W5 0.0253(8) 0.0246(8) 0.0309(8) -0.0013(6) 0.0158(6) 0.0014(6)
W6 0.0283(9) 0.0369(10) 0.0365(9) -0.0039(7) 0.0185(7) -0.0013(7)
W7 0.0265(8) 0.0306(9) 0.0349(8) -0.0067(7) 0.0177(7) -0.0024(7)
W8 0.0309(9) 0.0265(9) 0.0514(10) -0.0001(7) 0.0223(8) -0.0015(7)
W9 0.0351(10) 0.0303(9) 0.0506(10) -0.0014(8) 0.0241(8) -0.0006(7)
W10 0.0390(10) 0.0462(11) 0.0422(9) -0.0171(8) 0.0230(8) -0.0122(8)
W11 0.0309(9) 0.0397(10) 0.0460(10) -0.0180(8) 0.0179(8) -0.0081(7)
W12 0.0401(10) 0.0531(12) 0.0496(10) -0.0163(9) 0.0317(9) -0.0058(8)
W13 0.0329(9) 0.0300(10) 0.0572(10) -0.0058(8) 0.0234(8) -0.0084(7)
W14 0.0426(11) 0.0342(10) 0.0584(11) -0.0135(8) 0.0294(9) 0.0035(8)
W15 0.0237(9) 0.0433(11) 0.0472(10) -0.0055(8) 0.0103(7) -0.0052(7)
W16 0.0377(10) 0.0587(12) 0.0304(9) -0.0069(8) 0.0171(8) -0.0040(8)
W17 0.0293(9) 0.0380(10) 0.0360(9) 0.0054(7) 0.0088(7) -0.0014(7)
W18 0.0487(11) 0.0529(12) 0.0470(10) -0.0243(9) 0.0302(9) -0.0103(9)
W19 0.0378(10) 0.0497(11) 0.0370(9) 0.0036(8) 0.0227(8) -0.0019(8)
W20 0.0339(10) 0.0562(12) 0.0308(8) -0.0077(8) 0.0126(7) -0.0091(8)
W21 0.0317(10) 0.0532(12) 0.0471(10) -0.0215(9) 0.0129(8) -0.0140(8)
W22 0.0469(13) 0.124(2) 0.0429(11) -0.0197(12) 0.0192(10) 0.0011(13)
Ce1 0.0285(12) 0.0274(12) 0.0332(11) -0.0017(9) 0.0115(10) 0.0011(9)
Ce2 0.0355(14) 0.0437(15) 0.0373(12) -0.0062(11) 0.0160(11) 0.0000(11)
As1 0.024(2) 0.024(2) 0.0275(18) 0.0012(15) 0.0118(16) 0.0004(15)
As2 0.029(2) 0.027(2) 0.034(2) -0.0061(16) 0.0222(17) -0.0009(16)
O1 0.043(10) 0.040(10) 0.042(10) -0.006(8) 0.020(8) -0.009(8)
O2 0.011(12) 0.037(15) 0.027(12) 0.000(11) -0.002(10) 0.000(10)
O3 0.024(15) 0.032(16) 0.053(16) -0.009(13) 0.005(13) -0.003(11)
O4 0.022(9) 0.016(8) 0.023(8) -0.006(7) 0.007(7) 0.003(7)
O5 0.042(17) 0.036(16) 0.034(14) -0.012(12) 0.015(12) -0.010(13)
O6 0.025(15) 0.048(18) 0.044(15) -0.010(13) 0.012(12) -0.009(12)
O7 0.030(14) 0.023(13) 0.016(11) 0.003(10) 0.008(10) 0.006(10)
O8 0.029(16) 0.09(2) 0.028(14) -0.007(14) 0.010(12) -0.008(15)
O9 0.040(10) 0.038(10) 0.025(9) -0.007(8) 0.010(7) -0.006(8)
O10 0.024(9) 0.037(10) 0.028(9) -0.003(7) 0.015(7) -0.007(7)
O11 0.038(16) 0.028(15) 0.046(15) 0.006(12) 0.022(13) 0.007(12)
O12 0.041(10) 0.040(10) 0.046(10) -0.011(8) 0.023(8) 0.001(8)
O13 0.031(14) 0.009(12) 0.049(15) 0.004(11) 0.016(12) 0.002(10)
O14 0.012(12) 0.011(12) 0.040(13) -0.004(10) 0.013(10) -0.003(9)
O15 0.029(15) 0.025(15) 0.08(2) 0.002(14) 0.033(15) 0.006(11)
O16 0.051(11) 0.049(11) 0.043(10) -0.003(8) 0.024(8) -0.007(8)
O17 0.025(9) 0.036(10) 0.029(9) 0.001(7) 0.016(7) -0.001(7)
O18 0.034(10) 0.043(10) 0.041(9) 0.000(8) 0.024(8) 0.001(8)
O19 0.030(9) 0.030(9) 0.044(9) -0.009(8) 0.020(8) -0.005(7)
O20 0.030(15) 0.023(14) 0.034(13) -0.011(11) 0.002(11) 0.003(11)
O21 0.036(10) 0.043(10) 0.048(10) -0.001(8) 0.021(8) 0.005(8)
O22 0.022(9) 0.029(9) 0.013(8) -0.002(7) 0.012(7) -0.006(7)
O23 0.045(18) 0.055(19) 0.041(16) -0.006(14) 0.012(14) -0.010(15)
O24 0.044(19) 0.08(2) 0.044(16) -0.007(16) 0.026(15) -0.011(16)
O25 0.037(15) 0.029(15) 0.047(15) -0.019(12) 0.029(13) -0.013(12)
O26 0.015(13) 0.048(17) 0.032(13) 0.006(12) -0.002(11) 0.016(11)
O27 0.051(19) 0.027(16) 0.08(2) -0.022(15) 0.044(17) -0.009(13)
O28 0.052(18) 0.043(17) 0.023(13) -0.005(12) 0.005(12) 0.025(14)
O29 0.052(11) 0.044(10) 0.042(10) -0.010(8) 0.015(8) -0.007(8)
O30 0.049(18) 0.019(14) 0.057(17) -0.004(12) 0.036(14) 0.002(12)
O31 0.034(10) 0.042(10) 0.041(10) -0.001(8) 0.020(8) -0.013(8)
O32 0.040(10) 0.051(11) 0.057(11) -0.005(8) 0.020(8) -0.010(8)
O33 0.024(9) 0.036(10) 0.029(9) -0.005(7) 0.012(7) -0.005(7)
O34 0.032(17) 0.051(19) 0.07(2) 0.014(16) 0.016(15) -0.002(14)
O35 0.037(17) 0.06(2) 0.032(14) -0.002(13) 0.003(13) 0.008(14)
O36 0.041(17) 0.06(2) 0.029(14) -0.014(13) 0.019(13) 0.006(14)
O37 0.036(9) 0.033(10) 0.028(9) 0.000(7) 0.022(7) -0.008(8)
O38 0.038(10) 0.042(10) 0.051(10) -0.006(8) 0.017(8) -0.009(8)
O39 0.034(16) 0.048(18) 0.044(15) -0.028(13) 0.026(13) -0.008(13)
O40 0.017(13) 0.020(14) 0.063(17) -0.001(12) 0.005(12) -0.009(10)
O41 0.07(2) 0.05(2) 0.035(15) 0.032(14) 0.017(15) 0.019(16)
O42 0.034(10) 0.037(10) 0.043(10) -0.006(8) 0.019(8) 0.007(8)
O43 0.040(10) 0.044(10) 0.045(10) -0.012(8) 0.015(8) 0.005(8)
O44 0.043(10) 0.041(10) 0.045(10) -0.008(8) 0.023(8) -0.003(8)
O45 0.037(17) 0.052(18) 0.030(14) -0.016(13) 0.001(12) -0.021(14)
O46 0.024(15) 0.049(18) 0.049(16) -0.021(14) 0.012(13) -0.011(12)
O47 0.046(10) 0.041(10) 0.043(10) -0.010(8) 0.023(8) 0.009(8)
O48 0.030(9) 0.031(9) 0.034(9) -0.007(7) 0.018(7) 0.000(7)
O49 0.047(19) 0.06(2) 0.062(18) -0.005(16) 0.032(16) 0.017(15)
O50 0.063(12) 0.063(12) 0.070(12) -0.009(9) 0.028(9) -0.001(9)
O51 0.020(14) 0.055(18) 0.042(15) 0.004(13) 0.020(12) 0.007(12)
O52 0.042(10) 0.041(10) 0.040(9) -0.014(8) 0.023(8) 0.000(8)
O53 0.027(15) 0.048(18) 0.058(17) -0.013(14) 0.027(14) -0.018(13)
O54 0.056(11) 0.063(12) 0.055(11) -0.015(8) 0.031(8) 0.004(8)
O55 0.038(12) 0.034(12) 0.042(12) 0.018(9) 0.013(9) -0.007(9)
O56 0.10(3) 0.07(2) 0.09(2) 0.020(19) 0.07(2) 0.01(2)
O57 0.058(18) 0.011(13) 0.035(14) 0.007(11) 0.021(13) 0.003(12)
O58 0.10(3) 0.043(19) 0.07(2) -0.027(16) 0.06(2) -0.029(18)
O59 0.017(14) 0.07(2) 0.034(14) -0.009(14) -0.001(11) 0.003(13)
O60 0.043(17) 0.032(16) 0.057(17) 0.007(13) 0.017(14) 0.026(13)
O61 0.045(18) 0.045(18) 0.053(17) 0.007(14) 0.027(14) -0.004(14)
O62 0.034(10) 0.026(9) 0.044(10) -0.003(8) 0.004(8) 0.002(8)
O63 0.057(11) 0.048(11) 0.058(11) -0.015(8) 0.021(8) 0.000(8)
O64 0.034(16) 0.027(15) 0.056(17) 0.006(13) 0.017(13) 0.002(12)
O65 0.032(15) 0.034(16) 0.045(15) -0.021(13) 0.008(13) -0.012(12)
O66 0.031(10) 0.042(10) 0.043(10) -0.003(8) 0.016(8) -0.002(8)
O67 0.07(2) 0.09(3) 0.059(19) 0.009(18) 0.046(18) 0.03(2)
O68 0.037(17) 0.054(19) 0.033(14) 0.001(13) 0.013(12) -0.018(13)
O69 0.06(2) 0.10(3) 0.045(17) -0.011(17) 0.039(16) -0.024(19)
O70 0.050(19) 0.08(2) 0.013(12) -0.009(13) 0.004(12) -0.012(16)
O71 0.057(19) 0.018(14) 0.050(16) 0.001(12) 0.010(15) -0.002(13)
O72 0.05(2) 0.11(3) 0.053(19) -0.050(19) 0.019(16) -0.04(2)
O73 0.043(10) 0.042(10) 0.034(9) -0.014(8) 0.019(8) 0.005(8)
O74 0.032(9) 0.029(9) 0.041(9) -0.007(8) 0.017(7) -0.004(8)
O75 0.059(19) 0.031(15) 0.025(13) 0.011(11) 0.023(13) 0.017(13)
O76 0.037(16) 0.015(13) 0.047(15) 0.001(11) 0.016(13) 0.006(11)
O77 0.055(11) 0.068(12) 0.057(11) -0.014(9) 0.027(9) 0.006(9)
O78 0.090(15) 0.096(15) 0.094(14) 0.001(9) 0.036(10) 0.004(9)
O79 0.032(9) 0.039(10) 0.031(9) -0.003(7) 0.026(7) -0.004(8)
O80 0.067(12) 0.073(13) 0.063(12) -0.007(9) 0.029(9) 0.000(9)
O81 0.082(14) 0.093(14) 0.080(13) -0.002(9) 0.033(9) 0.003(9)
O1W 0.097(15) 0.096(15) 0.097(15) 0.009(9) 0.040(10) 0.005(9)
O2W 0.115(17) 0.117(17) 0.109(17) 0.006(10) 0.042(10) -0.002(10)
O3W 0.08(2) 0.05(2) 0.053(18) 0.005(15) 0.030(17) 0.026(17)
O4W 0.07(2) 0.07(2) 0.08(2) 0.011(19) 0.006(19) -0.036(19)
O5W 0.12(3) 0.12(3) 0.12(3) 0.002(10) 0.043(15) 0.000(10)
O5AW 0.08(2) 0.07(2) 0.08(2) 0.005(10) 0.025(12) -0.004(10)
C1 0.044(13) 0.045(14) 0.049(13) -0.001(9) 0.017(9) 0.003(9)
C2 0.05(3) 0.05(3) 0.05(3) -0.001(10) 0.020(13) 0.001(10)
C3 0.05(3) 0.05(3) 0.04(3) -0.001(10) 0.020(13) 0.003(10)
N1 0.040(19) 0.035(19) 0.039(18) -0.002(10) 0.013(11) -0.002(10)
C2A 0.05(3) 0.05(3) 0.05(3) -0.003(10) 0.019(13) 0.000(10)
C3A 0.08(4) 0.08(4) 0.08(4) -0.002(10) 0.029(16) 0.001(10)
N1A 0.024(17) 0.021(17) 0.022(16) -0.004(10) 0.009(10) 0.002(9)
C4 0.044(13) 0.044(14) 0.044(13) 0.004(9) 0.016(9) 0.001(9)
C5 0.05(3) 0.05(3) 0.05(2) -0.002(10) 0.016(12) 0.000(10)
C6 0.09(4) 0.09(4) 0.09(4) 0.000(10) 0.032(16) 0.002(10)
N2 0.045(19) 0.04(2) 0.045(19) -0.001(10) 0.014(11) 0.002(10)
C5A 0.06(3) 0.06(3) 0.06(3) 0.000(10) 0.020(13) -0.003(10)
C6A 0.09(4) 0.09(4) 0.09(4) 0.000(10) 0.033(17) -0.002(10)
N2A 0.05(2) 0.05(2) 0.05(2) 0.000(10) 0.018(11) -0.002(10)
K1 0.066(7) 0.054(7) 0.042(5) -0.008(5) 0.013(5) 0.003(5)

loop_
_atom_type_symbol
_atom_type_description
_atom_type_scat_dispersion_real
_atom_type_scat_dispersion_imag
_atom_type_scat_source
C C 0.0033 0.0016 'International Tables Vol C Tables 4.2.6.8 and 6.1.1.4'
H H 0.0000 0.0000 'International Tables Vol C Tables 4.2.6.8 and 6.1.1.4'
N N 0.0061 0.0033 'International Tables Vol C Tables 4.2.6.8 and 6.1.1.4'
O O 0.0106 0.0060 'International Tables Vol C Tables 4.2.6.8 and 6.1.1.4'
As As 0.0499 2.0058 'International Tables Vol C Tables 4.2.6.8 and 6.1.1.4'
W W -0.8490 6.8722 'International Tables Vol C Tables 4.2.6.8 and 6.1.1.4'
Ce Ce -0.2486 2.6331 'International Tables Vol C Tables 4.2.6.8 and 6.1.1.4'
K K 0.2009 0.2494 'International Tables Vol C Tables 4.2.6.8 and 6.1.1.4'
Na Na 0.0362 0.0249 'International Tables Vol C Tables 4.2.6.8 and 6.1.1.4'

loop_
_geom_angle_atom_site_label_1
_geom_angle_atom_site_label_2
_geom_angle_atom_site_label_3
_geom_angle
_geom_angle_site_symmetry_1
_geom_angle_site_symmetry_3
_geom_angle_publ_flag
O62 W1 O59 103.0(12) . . ?
O62 W1 O79 100.4(11) . 3_666 ?
O59 W1 O79 94.1(11) . 3_666 ?
O62 W1 O20 99.9(11) . . ?
O59 W1 O20 91.6(10) . . ?
O79 W1 O20 157.0(10) 3_666 . ?
O62 W1 O33 91.0(10) . 3_666 ?
O59 W1 O33 166.0(11) . 3_666 ?
O79 W1 O33 83.1(9) 3_666 3_666 ?
O20 W1 O33 86.0(9) . 3_666 ?
O62 W1 O11 169.1(10) . . ?
O59 W1 O11 87.7(11) . . ?
O79 W1 O11 79.9(10) 3_666 . ?
O20 W1 O11 78.1(9) . . ?
O33 W1 O11 78.3(9) 3_666 . ?
O37 W2 O48 101.7(11) . . ?
O37 W2 O51 103.8(11) . . ?
O48 W2 O51 89.4(10) . . ?
O37 W2 O66 100.6(11) . . ?
O48 W2 O66 88.8(10) . . ?
O51 W2 O66 155.4(10) . . ?
O37 W2 O75 97.5(10) . . ?
O48 W2 O75 160.7(9) . . ?
O51 W2 O75 84.3(11) . . ?
O66 W2 O75 89.4(11) . . ?
O37 W2 O7 168.1(10) . . ?
O48 W2 O7 88.6(9) . . ?
O51 W2 O7 82.0(9) . . ?
O66 W2 O7 73.4(9) . . ?
O75 W2 O7 72.5(8) . . ?
O43 W3 O25 105.3(11) . . ?
O43 W3 O14 103.6(11) . . ?
O25 W3 O14 90.2(9) . . ?
O43 W3 O12 97.2(11) . . ?
O25 W3 O12 157.3(10) . . ?
O14 W3 O12 86.6(10) . . ?
O43 W3 O42 97.2(12) . . ?
O25 W3 O42 87.2(10) . . ?
O14 W3 O42 159.0(9) . . ?
O12 W3 O42 87.8(10) . . ?
O43 W3 O17 166.2(11) . . ?
O25 W3 O17 83.8(9) . . ?
O14 W3 O17 86.3(8) . . ?
O12 W3 O17 73.5(10) . . ?
O42 W3 O17 72.7(9) . . ?
O47 W4 O4 103.4(11) . . ?
O47 W4 O26 101.9(12) . . ?
O4 W4 O26 97.8(10) . . ?
O47 W4 O64 95.2(12) . . ?
O4 W4 O64 160.4(10) . . ?
O26 W4 O64 84.0(10) . . ?
O47 W4 O48 101.4(11) . . ?
O4 W4 O48 86.6(10) . . ?
O26 W4 O48 154.5(10) . . ?
O64 W4 O48 83.8(10) . . ?
O47 W4 O13 164.8(10) . . ?
O4 W4 O13 91.1(8) . . ?
O26 W4 O13 71.2(9) . . ?
O64 W4 O13 70.9(9) . . ?
O48 W4 O13 83.6(8) . . ?
O47 W4 Na2 52.8(10) . . ?
O4 W4 Na2 122.6(8) . . ?
O26 W4 Na2 134.7(8) . . ?
O64 W4 Na2 65.0(9) . . ?
O48 W4 Na2 57.0(8) . . ?
O13 W4 Na2 122.3(7) . . ?
O22 W5 O74 102.5(10) . . ?
O22 W5 O25 97.3(10) . . ?
O74 W5 O25 95.9(10) . . ?
O22 W5 O51 99.0(10) . . ?
O74 W5 O51 99.5(10) . . ?
O25 W5 O51 154.6(10) . . ?
O22 W5 O2 88.7(8) . . ?
O74 W5 O2 168.3(10) . . ?
O25 W5 O2 79.2(9) . . ?
O51 W5 O2 81.7(9) . . ?
O22 W5 O4 168.9(9) . . ?
O74 W5 O4 88.6(10) . . ?
O25 W5 O4 82.0(9) . . ?
O51 W5 O4 78.3(9) . . ?
O2 W5 O4 80.2(8) . . ?
O21 W6 O2 103.9(11) . . ?
O21 W6 O61 100.0(12) . . ?
O2 W6 O61 97.0(11) . . ?
O21 W6 O14 103.7(10) . . ?
O2 W6 O14 87.9(10) . . ?
O61 W6 O14 153.9(10) . . ?
O21 W6 O49 92.5(12) . . ?
O2 W6 O49 162.6(11) . . ?
O61 W6 O49 85.9(12) . . ?
O14 W6 O49 82.3(10) . . ?
O21 W6 O10 162.5(10) . . ?
O2 W6 O10 92.8(9) . . ?
O61 W6 O10 72.5(10) . . ?
O14 W6 O10 81.7(8) . . ?
O49 W6 O10 71.6(10) . . ?
O21 W6 Na1 57.9(9) . 3_566 ?
O2 W6 Na1 131.8(9) . 3_566 ?
O61 W6 Na1 51.5(10) . 3_566 ?
O14 W6 Na1 137.4(8) . 3_566 ?
O49 W6 Na1 62.6(10) . 3_566 ?
O10 W6 Na1 106.8(7) . 3_566 ?
O34 W7 O65 100.6(13) . . ?
O34 W7 O45 103.9(12) . . ?
O65 W7 O45 92.0(11) . . ?
O34 W7 O20 97.6(12) . . ?
O65 W7 O20 94.2(11) . . ?
O45 W7 O20 156.1(10) . . ?
O34 W7 O57 91.8(12) . . ?
O65 W7 O57 167.5(10) . . ?
O45 W7 O57 83.3(10) . . ?
O20 W7 O57 85.7(10) . . ?
O34 W7 O19 171.1(11) . . ?
O65 W7 O19 87.8(10) . . ?
O45 W7 O19 78.4(10) . . ?
O20 W7 O19 78.8(10) . . ?
O57 W7 O19 79.9(9) . . ?
O71 W8 O79 105.3(12) . . ?
O71 W8 O76 97.9(12) . . ?
O79 W8 O76 156.6(10) . . ?
O71 W8 O75 100.3(11) . . ?
O79 W8 O75 88.2(10) . . ?
O76 W8 O75 90.3(11) . . ?
O71 W8 O39 100.6(12) . . ?
O79 W8 O39 83.6(10) . . ?
O76 W8 O39 89.6(10) . . ?
O75 W8 O39 158.9(10) . . ?
O71 W8 O7 168.8(11) . . ?
O79 W8 O7 82.8(9) . . ?
O76 W8 O7 74.5(9) . . ?
O75 W8 O7 71.9(8) . . ?
O39 W8 O7 87.8(9) . . ?
O30 W9 O46 102.9(11) . . ?
O30 W9 O36 99.2(12) . . ?
O46 W9 O36 89.9(11) . . ?
O30 W9 O42 98.6(11) . . ?
O46 W9 O42 89.9(10) . . ?
O36 W9 O42 161.9(11) . . ?
O30 W9 O45 99.6(11) . . ?
O46 W9 O45 157.1(12) . . ?
O36 W9 O45 82.5(10) . . ?
O42 W9 O45 90.8(10) . . ?
O30 W9 O17 172.1(10) . . ?
O46 W9 O17 74.4(10) . . ?
O36 W9 O17 88.3(10) . . ?
O42 W9 O17 74.2(9) . . ?
O45 W9 O17 83.8(10) . . ?
O58 W10 O57 102.5(13) . . ?
O58 W10 O36 100.5(14) . . ?
O57 W10 O36 85.3(10) . . ?
O58 W10 O27 94.9(12) . . ?
O57 W10 O27 161.9(11) . . ?
O36 W10 O27 86.6(11) . . ?
O58 W10 O68 104.3(13) . . ?
O57 W10 O68 91.9(10) . . ?
O36 W10 O68 155.1(11) . . ?
O27 W10 O68 88.6(12) . . ?
O58 W10 O31 167.0(11) . . ?
O57 W10 O31 90.3(10) . . ?
O36 W10 O31 83.0(10) . . ?
O27 W10 O31 72.7(10) . . ?
O68 W10 O31 72.2(9) . . ?
O63 W11 O33 103.2(12) . . ?
O63 W11 O39 101.7(13) . . ?
O33 W11 O39 86.3(10) . . ?
O63 W11 O23 94.2(13) . . ?
O33 W11 O23 162.6(11) . . ?
O39 W11 O23 89.2(11) . . ?
O63 W11 O53 105.9(13) . . ?
O33 W11 O53 90.5(10) . . ?
O39 W11 O53 152.2(11) . . ?
O23 W11 O53 85.7(11) . . ?
O63 W11 O5 165.3(11) . . ?
O33 W11 O5 91.1(9) . . ?
O39 W11 O5 82.5(10) . . ?
O23 W11 O5 71.7(10) . . ?
O53 W11 O5 69.9(10) . . ?
O54 W12 O16 101.9(13) . . ?
O54 W12 O49 101.5(13) . . ?
O16 W12 O49 92.2(12) . . ?
O54 W12 O24 100.1(13) . . ?
O16 W12 O24 91.1(13) . . ?
O49 W12 O24 157.0(12) . . ?
O54 W12 O15 98.6(12) . . ?
O16 W12 O15 159.2(11) . . ?
O49 W12 O15 86.9(12) . . ?
O24 W12 O15 82.1(12) . . ?
O54 W12 O10 174.5(11) . . ?
O16 W12 O10 75.2(10) . . ?
O49 W12 O10 74.1(10) . . ?
O24 W12 O10 84.8(10) . . ?
O15 W12 O10 84.6(9) . . ?
O50 W13 O6 103.8(13) . . ?
O50 W13 O52 102.4(13) . . ?
O6 W13 O52 92.0(11) . . ?
O50 W13 O66 96.1(13) . . ?
O6 W13 O66 159.7(11) . . ?
O52 W13 O66 87.6(10) . . ?
O50 W13 O76 97.7(13) . . ?
O6 W13 O76 89.9(10) . . ?
O52 W13 O76 158.8(10) . . ?
O66 W13 O76 83.3(10) . . ?
O50 W13 O7 165.2(12) . . ?
O6 W13 O7 88.3(9) . . ?
O52 W13 O7 85.5(10) . . ?
O66 W13 O7 71.5(9) . . ?
O76 W13 O7 73.4(9) . . ?
O67 W14 O15 99.2(14) . . ?
O67 W14 O44 100.3(14) . . ?
O15 W14 O44 89.8(12) . . ?
O67 W14 O12 100.2(13) . . ?
O15 W14 O12 90.3(12) . . ?
O44 W14 O12 159.1(11) . . ?
O67 W14 O46 99.9(14) . . ?
O15 W14 O46 160.7(11) . . ?
O44 W14 O46 89.0(11) . . ?
O12 W14 O46 84.0(10) . . ?
O67 W14 O17 169.9(11) . . ?
O15 W14 O17 88.6(9) . . ?
O44 W14 O17 86.0(10) . . ?
O12 W14 O17 73.2(9) . . ?
O46 W14 O17 72.1(9) . . ?
O32 W15 O64 101.7(12) . . ?
O32 W15 O3 99.6(12) . . ?
O64 W15 O3 92.3(11) . . ?
O32 W15 O1 100.3(12) . . ?
O64 W15 O1 157.2(11) . . ?
O3 W15 O1 89.9(11) . . ?
O32 W15 O52 100.2(12) . . ?
O64 W15 O52 86.8(10) . . ?
O3 W15 O52 159.9(11) . . ?
O1 W15 O52 83.5(10) . . ?
O32 W15 O13 173.4(11) . . ?
O64 W15 O13 74.6(10) . . ?
O3 W15 O13 75.3(9) . . ?
O1 W15 O13 84.0(9) . . ?
O52 W15 O13 85.1(9) . . ?
O32 W15 Na1 49.3(11) . . ?
O64 W15 Na1 55.7(9) . . ?
O3 W15 Na1 84.4(9) . . ?
O1 W15 Na1 147.1(9) . . ?
O52 W15 Na1 111.1(9) . . ?
O13 W15 Na1 125.2(7) . . ?
O18 W16 O56 107.0(14) . . ?
O18 W16 O8 91.8(12) . . ?
O56 W16 O8 102.5(14) . . ?
O18 W16 O68 96.0(11) . . ?
O56 W16 O68 94.3(14) . . ?
O8 W16 O68 158.6(12) . . ?
O18 W16 O69 157.7(12) . . ?
O56 W16 O69 95.4(14) . . ?
O8 W16 O69 83.3(12) . . ?
O68 W16 O69 82.0(12) . . ?
O18 W16 O31 86.6(10) . . ?
O56 W16 O31 164.2(13) . . ?
O8 W16 O31 84.7(10) . . ?
O68 W16 O31 75.9(10) . . ?
O69 W16 O31 71.3(10) . . ?
O28 W17 O60 102.2(12) . . ?
O28 W17 O9 100.5(10) . . ?
O60 W17 O9 94.6(11) . . ?
O28 W17 O26 95.9(10) . . ?
O60 W17 O26 94.3(11) . . ?
O9 W17 O26 159.3(11) . . ?
O28 W17 O3 94.7(12) . . ?
O60 W17 O3 162.8(11) . . ?
O9 W17 O3 85.3(10) . . ?
O26 W17 O3 80.7(10) . . ?
O28 W17 O13 166.0(11) . . ?
O60 W17 O13 88.7(10) . . ?
O9 W17 O13 87.2(9) . . ?
O26 W17 O13 74.4(9) . . ?
O3 W17 O13 74.0(9) . . ?
O28 W17 K1 57.7(8) . 4_575 ?
O60 W17 K1 63.1(8) . 4_575 ?
O9 W17 K1 140.2(8) . 4_575 ?
O26 W17 K1 60.1(8) . 4_575 ?
O3 W17 K1 125.9(7) . 4_575 ?
O13 W17 K1 122.1(6) . 4_575 ?
O72 W18 O69 102.2(15) . . ?
O72 W18 O24 101.6(14) . . ?
O69 W18 O24 91.2(13) . . ?
O72 W18 O27 99.4(13) . . ?
O69 W18 O27 93.5(12) . . ?
O24 W18 O27 157.0(11) . . ?
O72 W18 O44 100.8(14) . . ?
O69 W18 O44 157.0(12) . . ?
O24 W18 O44 83.6(12) . . ?
O27 W18 O44 83.3(12) . . ?
O72 W18 O31 172.3(12) . . ?
O69 W18 O31 73.6(11) . . ?
O24 W18 O31 85.1(10) . . ?
O27 W18 O31 74.7(9) . . ?
O44 W18 O31 83.6(10) . . ?
O41 W19 O35 106.6(13) . . ?
O41 W19 O8 103.6(13) . . ?
O35 W19 O8 92.8(12) . . ?
O41 W19 O61 95.8(12) . . ?
O35 W19 O61 94.1(11) . . ?
O8 W19 O61 156.6(12) . . ?
O41 W19 O16 93.3(12) . . ?
O35 W19 O16 159.8(11) . . ?
O8 W19 O16 85.8(11) . . ?
O61 W19 O16 80.1(11) . . ?
O41 W19 O10 161.7(11) . . ?
O35 W19 O10 88.6(10) . . ?
O8 W19 O10 85.4(10) . . ?
O61 W19 O10 72.5(9) . . ?
O16 W19 O10 71.2(9) . . ?
O70 W20 O40 107.8(13) . . ?
O70 W20 O9 100.3(13) . . ?
O40 W20 O9 92.6(11) . . ?
O70 W20 O53 96.4(13) . . ?
O40 W20 O53 95.7(10) . . ?
O9 W20 O53 158.1(10) . . ?
O70 W20 O29 94.5(12) . . ?
O40 W20 O29 157.7(11) . . ?
O9 W20 O29 81.5(11) . . ?
O53 W20 O29 83.2(11) . . ?
O70 W20 O5 164.2(11) . . ?
O40 W20 O5 86.1(10) . . ?
O9 W20 O5 86.2(10) . . ?
O53 W20 O5 74.3(10) . . ?
O29 W20 O5 72.1(9) . . ?
O38 W21 O1 100.8(12) . . ?
O38 W21 O29 102.1(12) . . ?
O1 W21 O29 90.8(12) . . ?
O38 W21 O23 100.8(12) . . ?
O1 W21 O23 157.3(11) . . ?
O29 W21 O23 91.2(12) . . ?
O38 W21 O6 100.7(11) . . ?
O1 W21 O6 85.1(11) . . ?
O29 W21 O6 157.1(10) . . ?
O23 W21 O6 84.3(11) . . ?
O38 W21 O5 171.8(11) . . ?
O1 W21 O5 85.8(10) . . ?
O29 W21 O5 72.8(10) . . ?
O23 W21 O5 73.3(10) . . ?
O6 W21 O5 84.5(9) . . ?
O73 W22 O77 105.0(12) . . ?
O73 W22 O78 89.6(14) . . ?
O77 W22 O78 93.2(15) . . ?
O73 W22 O55 95.3(9) . . ?
O77 W22 O55 94.4(10) . . ?
O78 W22 O55 169.6(11) . . ?
O73 W22 O59 165.2(11) . . ?
O77 W22 O59 88.5(12) . . ?
O78 W22 O59 83.5(14) . . ?
O55 W22 O59 89.6(8) . . ?
O73 W22 O65 88.3(10) . . ?
O77 W22 O65 165.3(12) . . ?
O78 W22 O65 80.2(13) . . ?
O55 W22 O65 90.8(7) . . ?
O59 W22 O65 77.7(10) . . ?
O80 Ce1 O62 79.7(10) . 3_666 ?
O80 Ce1 O73 73.0(9) . . ?
O62 Ce1 O73 73.1(8) 3_666 . ?
O80 Ce1 O60 132.1(10) . . ?
O62 Ce1 O60 111.5(9) 3_666 . ?
O73 Ce1 O60 154.6(8) . . ?
O80 Ce1 O74 139.1(10) . . ?
O62 Ce1 O74 65.9(8) 3_666 . ?
O73 Ce1 O74 76.2(8) . . ?
O60 Ce1 O74 83.0(8) . . ?
O80 Ce1 O1W 76.3(12) . . ?
O62 Ce1 O1W 146.3(11) 3_666 . ?
O73 Ce1 O1W 120.7(11) . . ?
O60 Ce1 O1W 70.2(11) . . ?
O74 Ce1 O1W 143.9(11) . . ?
O80 Ce1 O40 74.0(10) . . ?
O62 Ce1 O40 71.7(8) 3_666 . ?
O73 Ce1 O40 135.0(8) . . ?
O60 Ce1 O40 67.0(8) . . ?
O74 Ce1 O40 112.7(8) . . ?
O1W Ce1 O40 79.1(11) . . ?
O80 Ce1 O2W 71.3(11) . . ?
O62 Ce1 O2W 134.5(11) 3_666 . ?
O73 Ce1 O2W 65.3(11) . . ?
O60 Ce1 O2W 114.0(11) . . ?
O74 Ce1 O2W 118.2(10) . . ?
O1W Ce1 O2W 57.2(13) . . ?
O40 Ce1 O2W 128.9(11) . . ?
O80 Ce1 O3W 133.2(11) . . ?
O62 Ce1 O3W 131.2(8) 3_666 . ?
O73 Ce1 O3W 83.4(9) . . ?
O60 Ce1 O3W 75.0(9) . . ?
O74 Ce1 O3W 67.2(8) . . ?
O1W Ce1 O3W 82.5(11) . . ?
O40 Ce1 O3W 141.5(9) . . ?
O2W Ce1 O3W 62.1(11) . . ?
O77 Ce2 O5W 95(3) 3_666 . ?
O77 Ce2 O5AW 115(2) 3_666 . ?
O5W Ce2 O5AW 23(2) . . ?
O77 Ce2 O34 70.3(11) 3_666 . ?
O5W Ce2 O34 153(2) . . ?
O5AW Ce2 O34 147.3(19) . . ?
O77 Ce2 O35 155.0(9) 3_666 . ?
O5W Ce2 O35 87(3) . . ?
O5AW Ce2 O35 73(2) . . ?
O34 Ce2 O35 116.9(9) . . ?
O77 Ce2 O22 78.0(9) 3_666 . ?
O5W Ce2 O22 134(2) . . ?
O5AW Ce2 O22 144.8(18) . . ?
O34 Ce2 O22 67.1(8) . . ?
O35 Ce2 O22 83.2(7) . . ?
O77 Ce2 O81 70.6(11) 3_666 . ?
O5W Ce2 O81 76(2) . . ?
O5AW Ce2 O81 75(2) . . ?
O34 Ce2 O81 76.9(11) . . ?
O35 Ce2 O81 133.4(10) . . ?
O22 Ce2 O81 138.4(9) . . ?
O77 Ce2 O18 136.3(9) 3_666 . ?
O5W Ce2 O18 102(3) . . ?
O5AW Ce2 O18 79(2) . . ?
O34 Ce2 O18 77.0(9) . . ?
O35 Ce2 O18 67.1(8) . . ?
O22 Ce2 O18 114.9(7) . . ?
O81 Ce2 O18 74.4(10) . . ?
O77 Ce2 O4W 81.2(11) 3_666 . ?
O5W Ce2 O4W 64(2) . . ?
O5AW Ce2 O4W 80(2) . . ?
O34 Ce2 O4W 131.9(10) . . ?
O35 Ce2 O4W 77.0(11) . . ?
O22 Ce2 O4W 69.6(9) . . ?
O81 Ce2 O4W 128.9(12) . . ?
O18 Ce2 O4W 142.3(10) . . ?
O77 Ce2 Na3 62.4(9) 3_666 3_666 ?
O5W Ce2 Na3 41(2) . 3_666 ?
O5AW Ce2 Na3 54(2) . 3_666 ?
O34 Ce2 Na3 112.4(8) . 3_666 ?
O35 Ce2 Na3 126.7(8) . 3_666 ?
O22 Ce2 Na3 135.9(8) . 3_666 ?
O81 Ce2 Na3 44.1(11) . 3_666 ?
O18 Ce2 Na3 107.2(8) . 3_666 ?
O4W Ce2 Na3 85.2(10) . 3_666 ?
O7 As1 O13 96.5(10) . . ?
O7 As1 O5 98.0(11) . . ?
O13 As1 O5 98.3(11) . . ?
O17 As2 O31 95.5(11) . . ?
O17 As2 O10 95.4(11) . . ?
O31 As2 O10 100.0(10) . . ?
W21 O1 W15 156.5(15) . . ?
W6 O2 W5 155.4(13) . . ?
W15 O3 W17 115.5(12) . . ?
W4 O4 W5 155.1(12) . . ?
As1 O5 W20 115.4(12) . . ?
As1 O5 W21 133.7(13) . . ?
W20 O5 W21 94.5(8) . . ?
As1 O5 W11 121.3(12) . . ?
W20 O5 W11 92.2(9) . . ?
W21 O5 W11 89.9(8) . . ?
W13 O6 W21 146.1(15) . . ?
As1 O7 W2 118.5(11) . . ?
As1 O7 W13 133.5(10) . . ?
W2 O7 W13 94.1(8) . . ?
As1 O7 W8 115.8(11) . . ?
W2 O7 W8 93.9(7) . . ?
W13 O7 W8 92.0(8) . . ?
W16 O8 W19 144.9(14) . . ?
W20 O9 W17 140.9(13) . . ?
As2 O10 W19 112.1(11) . . ?
As2 O10 W12 134.8(12) . . ?
W19 O10 W12 94.5(8) . . ?
As2 O10 W6 120.5(10) . . ?
W19 O10 W6 92.3(8) . . ?
W12 O10 W6 92.8(8) . . ?
C1 O11 W1 134(3) . . ?
W3 O12 W14 120.7(13) . . ?
As1 O13 W17 115.4(12) . . ?
As1 O13 W15 134.6(11) . . ?
W17 O13 W15 95.1(8) . . ?
As1 O13 W4 119.0(11) . . ?
W17 O13 W4 92.3(8) . . ?
W15 O13 W4 90.6(8) . . ?
W3 O14 W6 144.4(11) . . ?
W14 O15 W12 148.4(14) . . ?
W12 O16 W19 119.0(13) . . ?
W12 O16 Na7 108.0(16) . . ?
W19 O16 Na7 103.1(15) . . ?
As2 O17 W9 118.1(11) . . ?
As2 O17 W14 134.5(11) . . ?
W9 O17 W14 92.7(8) . . ?
As2 O17 W3 116.6(11) . . ?
W9 O17 W3 92.8(8) . . ?
W14 O17 W3 92.4(8) . . ?
W16 O18 Ce2 161.2(14) . . ?
C1 O19 W7 131(2) . . ?
W7 O20 W1 140.3(13) . . ?
W6 O21 Na2 165.3(15) . . ?
W6 O21 Na2 154.3(15) . 3_566 ?
Na2 O21 Na2 33.6(11) . 3_566 ?
W5 O22 Ce2 164.4(11) . . ?
W11 O23 W21 125.1(15) . . ?
W12 O24 W18 157.6(16) . . ?
W3 O25 W5 148.2(13) . . ?
W4 O26 W17 120.7(12) . . ?
W4 O26 K1 127.3(10) . 4_575 ?
W17 O26 K1 86.2(9) . 4_575 ?
W18 O27 W10 121.2(13) . . ?
W17 O28 K1 93.0(9) . 4_575 ?
W21 O29 W20 120.6(13) . . ?
As2 O31 W16 113.9(12) . . ?
As2 O31 W18 134.3(13) . . ?
W16 O31 W18 93.8(9) . . ?
As2 O31 W10 122.0(12) . . ?
W16 O31 W10 91.8(9) . . ?
W18 O31 W10 90.7(8) . . ?
W15 O32 Na1 103.8(13) . . ?
W11 O33 W1 151.8(13) . 3_666 ?
W7 O34 Ce2 169.8(17) . . ?
W19 O35 Ce2 160.5(15) . . ?
W9 O36 W10 150.7(16) . . ?
W2 O37 Na6 142.0(16) . . ?
W21 O38 Na3 111.7(15) . 2_545 ?
W11 O39 W8 152.0(15) . . ?
W20 O40 Ce1 160.6(13) . . ?
W9 O42 W3 120.1(12) . . ?
W3 O43 K1 145.7(14) . 4_575 ?
W14 O44 W18 148.4(15) . . ?
W7 O45 W9 151.9(13) . . ?
W9 O46 W14 120.8(14) . . ?
W4 O47 Na4 147.2(17) . . ?
W4 O47 Na2 131.3(14) . 3_566 ?
Na4 O47 Na2 81.5(13) . 3_566 ?
W4 O47 Na2 100.2(12) . . ?
Na4 O47 Na2 112.7(13) . . ?
Na2 O47 Na2 31.5(10) 3_566 . ?
W2 O48 W4 144.6(13) . . ?
W12 O49 W6 121.1(14) . . ?
W2 O51 W5 147.8(13) . . ?
W13 O52 W15 147.6(14) . . ?
W11 O53 W20 123.2(13) . . ?
W22 O55 W22 180.000(1) . 3_666 ?
W10 O57 W7 152.2(14) . . ?
W10 O58 K1 148.5(17) . . ?
W1 O59 W22 152.8(16) . . ?
W17 O60 Ce1 160.7(14) . . ?
W17 O60 K1 87.3(9) . 4_575 ?
Ce1 O60 K1 110.0(10) . 4_575 ?
W6 O61 W19 121.4(14) . . ?
W6 O61 Na1 97.7(12) . 3_566 ?
W19 O61 Na1 125.4(13) . 3_566 ?
W1 O62 Ce1 175.4(14) . 3_666 ?
W11 O63 K1 143.7(15) . 3_666 ?
W15 O64 W4 123.7(14) . . ?
W15 O64 Na1 93.4(11) . . ?
W4 O64 Na1 134.2(12) . . ?
W7 O65 W22 149.6(15) . . ?
W2 O66 W13 120.9(13) . . ?
W16 O68 W10 119.5(12) . . ?
W18 O69 W16 121.3(14) . . ?
W18 O72 Na6 122.0(16) . 2_556 ?
W22 O73 Ce1 173.9(13) . . ?
W5 O74 Ce1 164.6(13) . . ?
W8 O75 W2 121.2(12) . . ?
W8 O76 W13 119.8(11) . . ?
W22 O77 Ce2 175.0(16) . 3_666 ?
W8 O79 W1 150.3(13) . 3_666 ?
C4 O80 Ce1 152(3) 3_666 . ?
C4 O81 Ce2 157(3) . . ?
C4 O81 Na3 101(3) . 3_666 ?
Ce2 O81 Na3 96.8(15) . 3_666 ?
Ce1 O1W Na5 126.2(19) . . ?
Na3 O2W Ce1 117.4(18) . . ?
Ce1 O3W K1 108.6(10) . 4_575 ?
Ce2 O5W Na3 104(3) . 3_666 ?
O11 C1 O19 124(3) . . ?
O11 C1 C2 123(3) . . ?
O19 C1 C2 111(3) . . ?
O11 C1 C2A 119(3) . . ?
O19 C1 C2A 115(3) . . ?
C2 C1 C2A 23(4) . . ?
C1 C2 N1 116(4) . . ?
C1 C2 C3 114(4) . . ?
N1 C2 C3 115(4) . . ?
C1 C2 H2 102.9 . . ?
N1 C2 H2 102.9 . . ?
C3 C2 H2 102.9 . . ?
C2 C3 H1A 109.5 . . ?
C2 C3 H1B 109.5 . . ?
H1A C3 H1B 109.5 . . ?
C2 C3 H1C 109.5 . . ?
H1A C3 H1C 109.5 . . ?
H1B C3 H1C 109.5 . . ?
C2 N1 H3A 109.5 . . ?
C2 N1 H3B 109.5 . . ?
H3A N1 H3B 109.5 . . ?
C2 N1 H3C 109.5 . . ?
H3A N1 H3C 109.5 . . ?
H3B N1 H3C 109.5 . . ?
N1A C2A C3A 115(4) . . ?
N1A C2A C1 116(4) . . ?
C3A C2A C1 115(4) . . ?
N1A C2A H2A 102.7 . . ?
C3A C2A H2A 102.7 . . ?
C1 C2A H2A 102.7 . . ?
C2A C3A H1A1 109.5 . . ?
C2A C3A H1A2 109.5 . . ?
H1A1 C3A H1A2 109.5 . . ?
C2A C3A H1A3 109.5 . . ?
H1A1 C3A H1A3 109.5 . . ?
H1A2 C3A H1A3 109.5 . . ?
C2A N1A H3A1 109.5 . . ?
C2A N1A H3A2 109.5 . . ?
H3A1 N1A H3A2 109.5 . . ?
C2A N1A H3A3 109.5 . . ?
H3A1 N1A H3A3 109.5 . . ?
H3A2 N1A H3A3 109.5 . . ?
O80 C4 O81 121(4) 3_666 . ?
O80 C4 C5A 145(5) 3_666 . ?
O81 C4 C5A 93(4) . . ?
O80 C4 C5 102(4) 3_666 . ?
O81 C4 C5 136(4) . . ?
C5A C4 C5 43(3) . . ?
C6 C5 C4 107(4) . . ?
C6 C5 N2 102(5) . . ?
C4 C5 N2 101(3) . . ?
C6 C5 H5 115.0 . . ?
C4 C5 H5 115.0 . . ?
N2 C5 H5 115.0 . . ?
C5 C6 H6A 109.5 . . ?
C5 C6 H6B 109.5 . . ?
H6A C6 H6B 109.5 . . ?
C5 C6 H6C 109.5 . . ?
H6A C6 H6C 109.5 . . ?
H6B C6 H6C 109.5 . . ?
C5 N2 H2B 109.5 . . ?
C5 N2 H2C 109.5 . . ?
H2B N2 H2C 109.5 . . ?
C5 N2 H2D 109.5 . . ?
H2B N2 H2D 109.5 . . ?
H2C N2 H2D 109.5 . . ?
C6A C5A C4 108(5) . . ?
C6A C5A N2A 101(5) . . ?
C4 C5A N2A 100(3) . . ?
C6A C5A H5A 115.2 . . ?
C4 C5A H5A 115.2 . . ?
N2A C5A H5A 115.2 . . ?
C5A C6A H6A1 109.5 . . ?
C5A C6A H6A2 109.5 . . ?
H6A1 C6A H6A2 109.5 . . ?
C5A C6A H6A3 109.5 . . ?
H6A1 C6A H6A3 109.5 . . ?
H6A2 C6A H6A3 109.5 . . ?
C5A N2A H2A1 109.5 . . ?
C5A N2A H2A2 109.5 . . ?
H2A1 N2A H2A2 109.5 . . ?
C5A N2A H2A3 109.5 . . ?
H2A1 N2A H2A3 109.5 . . ?
H2A2 N2A H2A3 109.5 . . ?
OW1 K1 O43 78.3(11) . 4_676 ?
OW1 K1 O58 75.6(12) . . ?
O43 K1 O58 115.6(9) 4_676 . ?
OW1 K1 O63 84.2(11) . 3_666 ?
O43 K1 O63 140.6(9) 4_676 3_666 ?
O58 K1 O63 93.3(8) . 3_666 ?
OW1 K1 O28 137.6(11) . 4_676 ?
O43 K1 O28 131.7(8) 4_676 4_676 ?
O58 K1 O28 64.8(8) . 4_676 ?
O63 K1 O28 83.7(8) 3_666 4_676 ?
OW1 K1 O3W 107.7(12) . 4_676 ?
O43 K1 O3W 72.0(8) 4_676 4_676 ?
O58 K1 O3W 172.4(9) . 4_676 ?
O63 K1 O3W 80.3(8) 3_666 4_676 ?
O28 K1 O3W 110.0(8) 4_676 4_676 ?
OW1 K1 O26 137.9(12) . 4_676 ?
O43 K1 O26 77.9(7) 4_676 4_676 ?
O58 K1 O26 84.2(8) . 4_676 ?
O63 K1 O26 134.1(8) 3_666 4_676 ?
O28 K1 O26 53.8(7) 4_676 4_676 ?
O3W K1 O26 97.2(8) 4_676 4_676 ?
OW1 K1 O60 167.5(12) . 4_676 ?
O43 K1 O60 99.5(8) 4_676 4_676 ?
O58 K1 O60 116.0(9) . 4_676 ?
O63 K1 O60 90.1(8) 3_666 4_676 ?
O28 K1 O60 52.1(7) 4_676 4_676 ?
O3W K1 O60 60.2(8) 4_676 4_676 ?
O26 K1 O60 51.9(7) 4_676 4_676 ?
OW1 K1 W17 162.8(10) . 4_676 ?
O43 K1 W17 106.5(6) 4_676 4_676 ?
O58 K1 W17 87.6(7) . 4_676 ?
O63 K1 W17 100.6(6) 3_666 4_676 ?
O28 K1 W17 29.2(5) 4_676 4_676 ?
O3W K1 W17 89.4(6) 4_676 4_676 ?
O26 K1 W17 33.7(5) 4_676 4_676 ?
O60 K1 W17 29.6(5) 4_676 4_676 ?
OW3 Na1 OW2 74(2) 3_566 . ?
OW3 Na1 O32 114(2) 3_566 . ?
OW2 Na1 O32 96.8(14) . . ?
OW3 Na1 O61 77.4(19) 3_566 3_566 ?
OW2 Na1 O61 140.6(16) . 3_566 ?
O32 Na1 O61 119.6(13) . 3_566 ?
OW3 Na1 O64 139(2) 3_566 . ?
OW2 Na1 O64 68.7(12) . . ?
O32 Na1 O64 56.3(9) . . ?
O61 Na1 O64 143.4(13) 3_566 . ?
OW3 Na1 W15 124.8(19) 3_566 . ?
OW2 Na1 W15 77.5(11) . . ?
O32 Na1 W15 26.9(6) . . ?
O61 Na1 W15 141.9(12) 3_566 . ?
O64 Na1 W15 30.9(6) . . ?
OW3 Na1 W6 108.1(19) 3_566 3_566 ?
OW2 Na1 W6 151.3(14) . 3_566 ?
O32 Na1 W6 107.5(11) . 3_566 ?
O61 Na1 W6 30.8(6) 3_566 3_566 ?
O64 Na1 W6 112.6(10) . 3_566 ?
W15 Na1 W6 119.2(8) . 3_566 ?
Na2 Na2 OW18 114(3) 3_566 . ?
Na2 Na2 OW19 142(3) 3_566 . ?
OW18 Na2 OW19 91(2) . . ?
Na2 Na2 O21 74(2) 3_566 . ?
OW18 Na2 O21 69.0(19) . . ?
OW19 Na2 O21 143.2(19) . . ?
Na2 Na2 O21 72(2) 3_566 3_566 ?
OW18 Na2 O21 126(2) . 3_566 ?
OW19 Na2 O21 70.3(17) . 3_566 ?
O21 Na2 O21 146.4(11) . 3_566 ?
Na2 Na2 O47 75(2) 3_566 3_566 ?
OW18 Na2 O47 70.3(19) . 3_566 ?
OW19 Na2 O47 88.6(18) . 3_566 ?
O21 Na2 O47 111.0(12) . 3_566 ?
O21 Na2 O47 60.0(9) 3_566 3_566 ?
Na2 Na2 O47 73(2) 3_566 . ?
OW18 Na2 O47 124(2) . . ?
OW19 Na2 O47 116.9(18) . . ?
O21 Na2 O47 59.9(9) . . ?
O21 Na2 O47 109.3(11) 3_566 . ?
O47 Na2 O47 148.5(10) 3_566 . ?
Na2 Na2 W4 100(2) 3_566 . ?
OW18 Na2 W4 115(2) . . ?
OW19 Na2 W4 93.3(16) . . ?
O21 Na2 W4 70.4(8) . . ?
O21 Na2 W4 115.5(10) 3_566 . ?
O47 Na2 W4 174.1(11) 3_566 . ?
O47 Na2 W4 27.0(5) . . ?
Na2 Na2 Na4 122(2) 3_566 3_566 ?
OW18 Na2 Na4 58.6(19) . 3_566 ?
OW19 Na2 Na4 47.9(16) . 3_566 ?
O21 Na2 Na4 127.3(12) . 3_566 ?
O21 Na2 Na4 72.6(11) 3_566 3_566 ?
O47 Na2 Na4 46.6(9) 3_566 3_566 ?
O47 Na2 Na4 164.0(12) . 3_566 ?
W4 Na2 Na4 137.3(10) . 3_566 ?
O2W Na3 O5W 155(2) . 3_666 ?
O2W Na3 O81 99.2(18) . 3_666 ?
O5W Na3 O81 67.0(17) 3_666 3_666 ?
O2W Na3 O38 75.4(15) . 2 ?
O5W Na3 O38 109(2) 3_666 2 ?
O81 Na3 O38 157.4(19) 3_666 2 ?
O2W Na3 Na5 73.2(16) . . ?
O5W Na3 Na5 127(3) 3_666 . ?
O81 Na3 Na5 96.5(17) 3_666 . ?
O38 Na3 Na5 102.7(17) 2 . ?
O2W Na3 Ce2 122.0(17) . 3_666 ?
O5W Na3 Ce2 35.3(8) 3_666 3_666 ?
O81 Na3 Ce2 39.1(10) 3_666 3_666 ?
O38 Na3 Ce2 125.7(14) 2 3_666 ?
Na5 Na3 Ce2 131.0(16) . 3_666 ?
OW10 Na4 O47 117(2) 3_566 . ?
OW10 Na4 OW19 73(3) 3_566 3_566 ?
O47 Na4 OW19 92(2) . 3_566 ?
OW10 Na4 Na2 78(2) 3_566 3_566 ?
O47 Na4 Na2 51.9(10) . 3_566 ?
OW19 Na4 Na2 46.7(16) 3_566 3_566 ?
O1W Na5 Na3 89.3(17) . . ?
OW4 Na6 O37 165(3) . . ?
OW4 Na6 O72 119(2) . 2_546 ?
O37 Na6 O72 75.4(13) . 2_546 ?
OW4 Na6 OW12 98(3) . . ?
O37 Na6 OW12 82(2) . . ?
O72 Na6 OW12 78(2) 2_546 . ?
Na2 OW19 Na4 85(2) . 3_566 ?

loop_
_geom_bond_atom_site_label_1
_geom_bond_atom_site_label_2
_geom_bond_distance
_geom_bond_site_symmetry_2
_geom_bond_publ_flag
W1 O62 1.76(2) . ?
W1 O59 1.80(2) . ?
W1 O79 1.94(2) 3_666 ?
W1 O20 1.95(3) . ?
W1 O33 2.02(2) 3_666 ?
W1 O11 2.22(2) . ?
W2 O37 1.69(2) . ?
W2 O48 1.85(2) . ?
W2 O51 1.87(2) . ?
W2 O66 1.92(2) . ?
W2 O75 1.97(2) . ?
W2 O7 2.28(2) . ?
W3 O43 1.73(3) . ?
W3 O25 1.89(2) . ?
W3 O14 1.90(2) . ?
W3 O12 1.92(2) . ?
W3 O42 1.97(3) . ?
W3 O17 2.35(2) . ?
W4 O47 1.70(2) . ?
W4 O4 1.79(2) . ?
W4 O26 1.89(2) . ?
W4 O64 1.99(2) . ?
W4 O48 2.01(2) . ?
W4 O13 2.42(2) . ?
W4 Na2 3.68(3) . ?
W5 O22 1.74(2) . ?
W5 O74 1.78(2) . ?
W5 O25 1.95(2) . ?
W5 O51 1.96(3) . ?
W5 O2 2.11(2) . ?
W5 O4 2.12(2) . ?
W6 O21 1.74(3) . ?
W6 O2 1.79(2) . ?
W6 O61 1.88(3) . ?
W6 O14 1.96(2) . ?
W6 O49 2.01(3) . ?
W6 O10 2.35(2) . ?
W6 Na1 3.64(3) 3_566 ?
W7 O34 1.71(3) . ?
W7 O65 1.75(2) . ?
W7 O45 1.83(3) . ?
W7 O20 1.88(2) . ?
W7 O57 2.00(2) . ?
W7 O19 2.23(2) . ?
W8 O71 1.66(3) . ?
W8 O79 1.89(2) . ?
W8 O76 1.90(2) . ?
W8 O75 1.91(2) . ?
W8 O39 1.95(2) . ?
W8 O7 2.35(2) . ?
W9 O30 1.74(2) . ?
W9 O46 1.88(3) . ?
W9 O36 1.90(2) . ?
W9 O42 1.93(2) . ?
W9 O45 1.98(3) . ?
W9 O17 2.31(2) . ?
W10 O58 1.68(3) . ?
W10 O57 1.83(2) . ?
W10 O36 1.93(3) . ?
W10 O27 1.96(3) . ?
W10 O68 1.97(2) . ?
W10 O31 2.42(2) . ?
W11 O63 1.69(3) . ?
W11 O33 1.83(2) . ?
W11 O39 1.87(2) . ?
W11 O23 1.89(3) . ?
W11 O53 1.92(3) . ?
W11 O5 2.45(3) . ?
W12 O54 1.74(3) . ?
W12 O16 1.83(3) . ?
W12 O49 1.88(3) . ?
W12 O24 1.90(3) . ?
W12 O15 2.05(3) . ?
W12 O10 2.33(2) . ?
W13 O50 1.70(3) . ?
W13 O6 1.85(2) . ?
W13 O52 1.87(3) . ?
W13 O66 1.96(2) . ?
W13 O76 1.99(2) . ?
W13 O7 2.33(2) . ?
W14 O67 1.66(3) . ?
W14 O15 1.80(3) . ?
W14 O44 1.87(3) . ?
W14 O12 1.97(2) . ?
W14 O46 1.98(3) . ?
W14 O17 2.33(2) . ?
W15 O32 1.68(3) . ?
W15 O64 1.86(3) . ?
W15 O3 1.89(3) . ?
W15 O1 1.97(3) . ?
W15 O52 1.98(3) . ?
W15 O13 2.35(2) . ?
W15 Na1 3.62(3) . ?
W16 O18 1.70(2) . ?
W16 O56 1.71(3) . ?
W16 O8 1.89(3) . ?
W16 O68 1.94(2) . ?
W16 O69 2.06(3) . ?
W16 O31 2.29(3) . ?
W17 O28 1.73(2) . ?
W17 O60 1.76(3) . ?
W17 O9 1.93(2) . ?
W17 O26 1.97(2) . ?
W17 O3 2.11(2) . ?
W17 O13 2.23(2) . ?
W17 K1 3.548(11) 4_575 ?
W18 O72 1.69(3) . ?
W18 O69 1.82(3) . ?
W18 O24 1.91(3) . ?
W18 O27 1.94(3) . ?
W18 O44 1.97(3) . ?
W18 O31 2.36(3) . ?
W19 O41 1.74(2) . ?
W19 O35 1.75(3) . ?
W19 O8 1.93(3) . ?
W19 O61 1.96(3) . ?
W19 O16 2.11(3) . ?
W19 O10 2.29(2) . ?
W20 O70 1.66(2) . ?
W20 O40 1.78(2) . ?
W20 O9 1.93(3) . ?
W20 O53 1.94(3) . ?
W20 O29 2.04(3) . ?
W20 O5 2.25(2) . ?
W21 O38 1.73(2) . ?
W21 O1 1.84(3) . ?
W21 O29 1.85(3) . ?
W21 O23 1.93(3) . ?
W21 O6 2.00(3) . ?
W21 O5 2.36(2) . ?
W22 O73 1.78(3) . ?
W22 O77 1.81(3) . ?
W22 O78 1.97(4) . ?
W22 O55 2.001(3) . ?
W22 O59 2.06(2) . ?
W22 O65 2.13(2) . ?
Ce1 O80 2.41(3) . ?
Ce1 O62 2.44(2) 3_666 ?
Ce1 O73 2.45(3) . ?
Ce1 O60 2.47(3) . ?
Ce1 O74 2.47(2) . ?
Ce1 O1W 2.50(4) . ?
Ce1 O40 2.53(2) . ?
Ce1 O2W 2.62(4) . ?
Ce1 O3W 2.65(3) . ?
Ce2 O77 2.37(3) 3_666 ?
Ce2 O5W 2.401(10) . ?
Ce2 O5AW 2.403(10) . ?
Ce2 O34 2.46(3) . ?
Ce2 O35 2.47(3) . ?
Ce2 O22 2.49(2) . ?
Ce2 O81 2.56(4) . ?
Ce2 O18 2.57(2) . ?
Ce2 O4W 2.62(3) . ?
Ce2 Na3 4.04(4) 3_666 ?
As1 O7 1.79(2) . ?
As1 O13 1.80(2) . ?
As1 O5 1.81(2) . ?
As2 O17 1.77(2) . ?
As2 O31 1.80(2) . ?
As2 O10 1.84(2) . ?
O11 C1 1.22(4) . ?
O16 Na7 2.93(6) . ?
O19 C1 1.30(4) . ?
O21 Na2 2.77(4) . ?
O21 Na2 2.80(4) 3_566 ?
O26 K1 3.08(3) 4_575 ?
O28 K1 3.00(3) 4_575 ?
O32 Na1 2.82(4) . ?
O33 W1 2.02(2) 3_666 ?
O37 Na6 2.73(5) . ?
O38 Na3 2.85(5) 2_545 ?
O43 K1 2.80(3) 4_575 ?
O47 Na4 2.72(5) . ?
O47 Na2 2.95(4) 3_566 ?
O47 Na2 2.98(4) . ?
O55 W22 2.001(3) 3_666 ?
O58 K1 2.86(3) . ?
O60 K1 3.17(3) 4_575 ?
O61 Na1 2.88(4) 3_566 ?
O62 Ce1 2.44(2) 3_666 ?
O63 K1 2.96(3) 3_666 ?
O64 Na1 2.99(4) . ?
O72 Na6 3.00(6) 2_556 ?
O77 Ce2 2.37(3) 3_666 ?
O79 W1 1.94(2) 3_666 ?
O80 C4 1.12(5) 3_666 ?
O81 C4 1.22(5) . ?
O81 Na3 2.83(6) 3_666 ?
O1W Na5 2.69(6) . ?
O2W Na3 2.595(10) . ?
O3W K1 3.05(3) 4_575 ?
O5W Na3 2.73(10) 3_666 ?
C1 C2 1.500(9) . ?
C1 C2A 1.501(9) . ?
C2 N1 1.501(9) . ?
C2 C3 1.501(9) . ?
C2 H2 1.0000 . ?
C3 H1A 0.9800 . ?
C3 H1B 0.9800 . ?
C3 H1C 0.9800 . ?
N1 H3A 0.9100 . ?
N1 H3B 0.9100 . ?
N1 H3C 0.9100 . ?
C2A N1A 1.501(9) . ?
C2A C3A 1.501(9) . ?
C2A H2A 1.0000 . ?
C3A H1A1 0.9800 . ?
C3A H1A2 0.9800 . ?
C3A H1A3 0.9800 . ?
N1A H3A1 0.9100 . ?
N1A H3A2 0.9100 . ?
N1A H3A3 0.9100 . ?
C4 O80 1.12(5) 3_666 ?
C4 C5A 1.501(9) . ?
C4 C5 1.502(9) . ?
C5 C6 1.501(9) . ?
C5 N2 1.529(9) . ?
C5 H5 1.0000 . ?
C6 H6A 0.9800 . ?
C6 H6B 0.9800 . ?
C6 H6C 0.9800 . ?
N2 H2B 0.9100 . ?
N2 H2C 0.9100 . ?
N2 H2D 0.9100 . ?
C5A C6A 1.500(9) . ?
C5A N2A 1.529(9) . ?
C5A H5A 1.0000 . ?
C6A H6A1 0.9800 . ?
C6A H6A2 0.9800 . ?
C6A H6A3 0.9800 . ?
N2A H2A1 0.9100 . ?
N2A H2A2 0.9100 . ?
N2A H2A3 0.9100 . ?
K1 OW1 2.63(5) . ?
K1 O43 2.80(3) 4_676 ?
K1 O63 2.96(3) 3_666 ?
K1 O28 3.00(3) 4_676 ?
K1 O3W 3.05(3) 4_676 ?
K1 O26 3.08(3) 4_676 ?
K1 O60 3.17(3) 4_676 ?
K1 W17 3.548(11) 4_676 ?
Na1 OW3 2.68(8) 3_566 ?
Na1 OW2 2.75(5) . ?
Na1 O61 2.88(4) 3_566 ?
Na1 W6 3.64(3) 3_566 ?
Na2 Na2 1.61(5) 3_566 ?
Na2 OW18 2.62(8) . ?
Na2 OW19 2.70(7) . ?
Na2 O21 2.80(4) 3_566 ?
Na2 O47 2.95(4) 3_566 ?
Na2 Na4 3.71(5) 3_566 ?
Na3 O5W 2.73(10) 3_666 ?
Na3 O81 2.83(6) 3_666 ?
Na3 O38 2.85(5) 2 ?
Na3 Na5 3.07(6) . ?
Na3 Ce2 4.04(4) 3_666 ?
Na4 OW10 2.56(9) 3_566 ?
Na4 OW19 2.76(8) 3_566 ?
Na4 Na2 3.71(5) 3_566 ?
Na6 OW4 2.67(8) . ?
Na6 O72 3.00(6) 2_546 ?
Na6 OW12 3.02(10) . ?
OW3 Na1 2.68(8) 3_566 ?
OW10 Na4 2.56(9) 3_566 ?
OW19 Na4 2.76(8) 3_566 ?
